data_2104930
loop_
_publ_author_name
'Siegler, Maxime A.'
'Parkin, Sean'
'Angel, Ross J.'
'Brock, Carolyn Pratt'

_publ_section_title
;
 Detailed study of the phase transition in
 [Ni(H~2~O)~6~](NO~3~)~2~&#x00B7;(15-crown-5)&#x00B7;H~2~O and analysis
 in terms of mean-field theory
;
_journal_issue 2
_journal_name_full 'Acta Crystallographica Section B'
_journal_page_first 130
_journal_page_last 143
_journal_paper_doi 10.1107/S010876811100526X
_journal_volume 67
_journal_year 2011
_chemical_formula_moiety 'C10 H20 O5, H12 Ni O6 2+, 2(N O3 1-), H2 O'
_chemical_formula_sum 'C10 H34 N2 Ni O18'
_chemical_formula_weight 529.10
_chemical_name_systematic 'hexaaquanickel(II) nitrate (15-crown-5) monohydrate'
_space_group_IT_number 4
_symmetry_cell_setting monoclinic
_symmetry_Int_Tables_number 4
_symmetry_space_group_name_Hall 'P 2yb'
_symmetry_space_group_name_H-M 'P 1 21 1'
_atom_sites_solution_hydrogens geom
_atom_sites_solution_primary direct
_atom_sites_solution_secondary difmap
_audit_creation_method SHELXL-97
_cell_angle_alpha 90.
_cell_angle_beta 106.06(1)
_cell_angle_gamma 90.
_cell_formula_units_Z 2
_cell_length_a 8.145(2)
_cell_length_b 16.688(4)
_cell_length_c 8.932(2)
_cell_measurement_reflns_used 2779
_cell_measurement_temperature 243(2)
_cell_measurement_theta_max 27.48
_cell_measurement_theta_min 1.00
_cell_volume 1166.7(5)
_computing_cell_refinement 'SCALEPACK (Otwinowski & Minor, 2006)'
_computing_data_collection 'COLLECT (Nonius, 2000)'
_computing_data_reduction 'DENZO-SMN (Otwinowski & Minor, 2006)'
_computing_molecular_graphics 'Mercury (Macrae et al., 2008)'
_computing_publication_material
;
SHELXL-97 (Sheldrick, 2008) and local procedures
;
_computing_structure_refinement 'SHELXL-97 (Sheldrick, 2008)'
_computing_structure_solution 'SHELXS-97 (Sheldrick, 2008)'
_diffrn_ambient_temperature 243(2)
_diffrn_detector_area_resol_mean 18
_diffrn_measured_fraction_theta_full 1.000
_diffrn_measured_fraction_theta_max 1.000
_diffrn_measurement_device_type 'Nonius KappaCCD diffractometer'
_diffrn_measurement_method '\w scans at fixed \c = 55\%'
_diffrn_radiation_monochromator graphite
_diffrn_radiation_source 'fine-focus sealed tube'
_diffrn_radiation_type MoK\a
_diffrn_radiation_wavelength 0.71073
_diffrn_reflns_av_R_equivalents 0.059
_diffrn_reflns_av_sigmaI/netI 0.0678
_diffrn_reflns_limit_h_max 10
_diffrn_reflns_limit_h_min -10
_diffrn_reflns_limit_k_max 21
_diffrn_reflns_limit_k_min -21
_diffrn_reflns_limit_l_max 11
_diffrn_reflns_limit_l_min -11
_diffrn_reflns_number 16800
_diffrn_reflns_theta_full 27.48
_diffrn_reflns_theta_max 27.48
_diffrn_reflns_theta_min 2.37
_diffrn_standards_decay_% <2
_exptl_absorpt_coefficient_mu 0.914
_exptl_absorpt_correction_T_max 0.8751
_exptl_absorpt_correction_T_min 0.7404
_exptl_absorpt_correction_type multi-scan
_exptl_absorpt_process_details 'Scalepack (Otwinowski & Minor, 2006)'
_exptl_crystal_colour 'pale green'
_exptl_crystal_density_diffrn 1.506
_exptl_crystal_density_method 'not measured'
_exptl_crystal_description parallelepiped
_exptl_crystal_F_000 560
_exptl_crystal_size_max 0.35
_exptl_crystal_size_mid 0.15
_exptl_crystal_size_min 0.15
_refine_diff_density_max 0.798
_refine_diff_density_min -0.366
_refine_diff_density_rms 0.062
_refine_ls_abs_structure_details 'Flack H D (1983), Acta Cryst. A39, 876-881'
_refine_ls_abs_structure_Flack 0.075(12)
_refine_ls_extinction_coef 0.0021(10)
_refine_ls_extinction_expression Fc^*^=kFc[1+0.001xFc^2^\l^3^/sin(2\q)]^-1/4^
_refine_ls_extinction_method SHELXL
_refine_ls_goodness_of_fit_ref 1.033
_refine_ls_hydrogen_treatment mixed
_refine_ls_matrix_type full
_refine_ls_number_parameters 327
_refine_ls_number_reflns 5353
_refine_ls_number_restraints 24
_refine_ls_restrained_S_all 1.031
_refine_ls_R_factor_all 0.0753
_refine_ls_R_factor_gt 0.0427
_refine_ls_shift/su_max 0.000
_refine_ls_shift/su_mean 0.000
_refine_ls_structure_factor_coef Fsqd
_refine_ls_weighting_details 'calc w=1/[\s^2^(Fo^2^)+(0.0451P)^2^+0.0000P] where P=(Fo^2^+2Fc^2^)/3'
_refine_ls_weighting_scheme calc
_refine_ls_wR_factor_gt 0.0850
_refine_ls_wR_factor_ref 0.0955
_reflns_number_gt 3908
_reflns_number_total 5353
_reflns_threshold_expression >2sigma(I)
_cod_data_source_file hw5014.cif
_cod_data_source_block 243K_H
_cod_original_sg_symbol_H-M 'P 21'
_cod_database_code 2104930

loop_
_symmetry_equiv_pos_as_xyz
'x, y, z'
'-x, y+1/2, -z'

loop_
_atom_site_label
_atom_site_type_symbol
_atom_site_fract_x
_atom_site_fract_y
_atom_site_fract_z
_atom_site_U_iso_or_equiv
_atom_site_adp_type
_atom_site_occupancy
_atom_site_symmetry_multiplicity
_atom_site_calc_flag
_atom_site_refinement_flags
_atom_site_disorder_assembly
_atom_site_disorder_group
C1 C 0.0630(6) 0.2158(4) 0.0486(6) 0.0790(17) Uani 1 1 d . . .
H1A H -0.0231 0.1827 -0.0233 0.095 Uiso 1 1 calc R . .
H1B H 0.1759 0.2004 0.0395 0.095 Uiso 1 1 calc R . .
C2 C 0.0315(5) 0.3005(5) 0.0090(4) 0.0726(14) Uani 1 1 d . . .
H2A H -0.0011 0.3071 -0.1045 0.087 Uiso 1 1 calc R . .
H2B H -0.0627 0.3200 0.0477 0.087 Uiso 1 1 calc R . .
C3 C 0.1517(7) 0.4303(3) 0.0711(6) 0.0847(18) Uani 1 1 d . . .
H3A H 0.0752 0.4449 -0.0307 0.102 Uiso 1 1 calc R . .
H3B H 0.2608 0.4579 0.0828 0.102 Uiso 1 1 calc R . .
C4 C 0.0755(7) 0.4576(3) 0.1963(8) 0.0813(19) Uani 1 1 d . . .
H4A H 0.0617 0.5159 0.1922 0.098 Uiso 1 1 calc R . .
H4B H -0.0373 0.4332 0.1816 0.098 Uiso 1 1 calc R . .
C5 C 0.1352(8) 0.4674(3) 0.4697(9) 0.085(2) Uani 1 1 d . . .
H5A H 0.0115 0.4620 0.4522 0.102 Uiso 1 1 calc R . .
H5B H 0.1644 0.5244 0.4812 0.102 Uiso 1 1 calc R . .
C6 C 0.2247(7) 0.4243(4) 0.6099(7) 0.086(2) Uani 1 1 d . . .
H6A H 0.3466 0.4209 0.6163 0.103 Uiso 1 1 calc R . .
H6B H 0.2128 0.4531 0.7019 0.103 Uiso 1 1 calc R . .
C7 C 0.2558(5) 0.2896(6) 0.7111(4) 0.092(2) Uani 1 1 d . . .
H7A H 0.2525 0.3011 0.8178 0.110 Uiso 1 1 calc R . .
H7B H 0.3748 0.2924 0.7074 0.110 Uiso 1 1 calc R . .
C8 C 0.1840(7) 0.2083(5) 0.6628(6) 0.0848(18) Uani 1 1 d . . .
H8A H 0.2403 0.1683 0.7404 0.102 Uiso 1 1 calc R . .
H8B H 0.0613 0.2075 0.6536 0.102 Uiso 1 1 calc R . .
C9 C 0.1096(7) 0.1265(3) 0.4320(9) 0.082(2) Uani 1 1 d . . .
H9A H -0.0099 0.1331 0.4321 0.098 Uiso 1 1 calc R . .
H9B H 0.1504 0.0747 0.4796 0.098 Uiso 1 1 calc R . .
C10 C 0.1243(7) 0.1297(3) 0.2722(8) 0.0796(19) Uani 1 1 d . . .
H10A H 0.2445 0.1258 0.2726 0.096 Uiso 1 1 calc R . .
H10B H 0.0618 0.0850 0.2111 0.096 Uiso 1 1 calc R . .
O1 O 0.0548(4) 0.20340(18) 0.2063(4) 0.0572(8) Uani 1 1 d . . .
O2 O 0.1798(3) 0.3449(2) 0.0762(3) 0.0579(8) Uani 1 1 d . . .
O3 O 0.1844(4) 0.43473(17) 0.3403(4) 0.0579(8) Uani 1 1 d . . .
O4 O 0.1548(4) 0.3457(2) 0.6062(3) 0.0620(8) Uani 1 1 d . . .
O5 O 0.2125(4) 0.19072(18) 0.5183(4) 0.0585(8) Uani 1 1 d . . .
Ni1 Ni 0.64408(5) 0.29747(2) 0.38680(4) 0.02678(12) Uani 1 1 d . . .
O6 O 0.4010(2) 0.2999(2) 0.4081(2) 0.0367(5) Uani 1 1 d D . .
H6C H 0.334(4) 0.3372(14) 0.381(4) 0.055 Uiso 1 1 d D . .
H6D H 0.343(4) 0.2625(14) 0.422(5) 0.055 Uiso 1 1 d D . .
O7 O 0.8817(2) 0.30428(17) 0.3537(2) 0.0316(5) Uani 1 1 d D . .
H7C H 0.955(3) 0.3224(17) 0.427(3) 0.047 Uiso 1 1 d D . .
H7D H 0.925(4) 0.2656(15) 0.323(4) 0.047 Uiso 1 1 d D . .
O8 O 0.5397(3) 0.32427(15) 0.1563(3) 0.0401(7) Uani 1 1 d D . .
H8C H 0.4363(13) 0.331(2) 0.126(4) 0.060 Uiso 1 1 d D . .
H8D H 0.581(4) 0.3613(16) 0.119(4) 0.060 Uiso 1 1 d D . .
O9 O 0.6794(3) 0.41560(14) 0.4559(3) 0.0395(6) Uani 1 1 d D . .
H9C H 0.629(5) 0.444(2) 0.384(3) 0.059 Uiso 1 1 d D . .
H9D H 0.648(5) 0.429(2) 0.532(2) 0.059 Uiso 1 1 d D . .
O10 O 0.7407(3) 0.26663(15) 0.6176(3) 0.0352(6) Uani 1 1 d D . .
H10C H 0.735(5) 0.2982(15) 0.687(3) 0.053 Uiso 1 1 d D . .
H10D H 0.709(5) 0.2236(11) 0.646(4) 0.053 Uiso 1 1 d D . .
O11 O 0.6325(4) 0.17825(14) 0.3339(3) 0.0404(6) Uani 1 1 d D . .
H11C H 0.604(5) 0.149(2) 0.396(3) 0.061 Uiso 1 1 d D . .
H11D H 0.591(5) 0.158(2) 0.2479(19) 0.061 Uiso 1 1 d D . .
N1 N 0.6575(4) 0.4268(2) 0.8615(3) 0.0424(8) Uani 1 1 d . . .
O12 O 0.6568(4) 0.35324(19) 0.8494(3) 0.0591(8) Uani 1 1 d . . .
O13 O 0.6269(5) 0.45530(19) 0.9798(3) 0.0744(10) Uani 1 1 d . . .
O14 O 0.6802(6) 0.4683(2) 0.7582(4) 0.0961(15) Uani 1 1 d . . .
N2 N 0.5479(4) 0.08173(19) 0.6776(4) 0.0455(8) Uani 1 1 d . . .
O15 O 0.5307(4) 0.07472(15) 0.5353(3) 0.0483(7) Uani 1 1 d . . .
O16 O 0.4703(4) 0.03638(15) 0.7434(3) 0.0566(8) Uani 1 1 d . . .
O17 O 0.6413(5) 0.1348(2) 0.7547(4) 0.0756(11) Uani 1 1 d . . .
H18C H 0.556(7) 0.123(3) -0.007(7) 0.113 Uiso 1 1 d D . .
H18D H 0.451(7) 0.0754(14) 0.035(6) 0.113 Uiso 1 1 d D . .
O18 O 0.4873(9) 0.1214(3) 0.0450(5) 0.0723(17) Uani 0.693(7) 1 d PD A 1
O18' O 0.611(2) 0.0955(8) 0.0792(13) 0.0723(17) Uani 0.307(7) 1 d P A 2

loop_
_atom_site_aniso_label
_atom_site_aniso_U_11
_atom_site_aniso_U_22
_atom_site_aniso_U_33
_atom_site_aniso_U_23
_atom_site_aniso_U_13
_atom_site_aniso_U_12
C1 0.051(3) 0.126(5) 0.065(3) -0.053(3) 0.024(2) -0.020(3)
C2 0.034(2) 0.143(5) 0.0377(19) -0.009(4) 0.0046(16) -0.005(4)
C3 0.057(3) 0.103(4) 0.092(4) 0.062(3) 0.017(3) 0.020(3)
C4 0.054(3) 0.060(3) 0.140(6) 0.040(4) 0.045(4) 0.025(3)
C5 0.050(4) 0.046(3) 0.179(7) -0.046(4) 0.066(4) -0.012(3)
C6 0.046(3) 0.122(5) 0.101(4) -0.078(4) 0.039(3) -0.031(3)
C7 0.034(2) 0.212(7) 0.0282(19) -0.001(4) 0.0069(17) 0.012(5)
C8 0.049(3) 0.140(5) 0.074(4) 0.055(4) 0.032(3) 0.020(4)
C9 0.037(3) 0.041(3) 0.168(6) 0.048(4) 0.031(4) 0.007(3)
C10 0.053(3) 0.041(3) 0.151(6) -0.019(3) 0.039(4) 0.001(3)
O1 0.0470(17) 0.0533(18) 0.078(2) -0.0176(15) 0.0281(15) 0.0028(15)
O2 0.0310(16) 0.098(2) 0.0413(15) 0.0095(15) 0.0052(12) 0.0058(16)
O3 0.0447(18) 0.0475(18) 0.087(2) -0.0030(16) 0.0282(17) 0.0053(15)
O4 0.0315(16) 0.094(2) 0.062(2) -0.0274(18) 0.0161(15) -0.0132(17)
O5 0.0441(18) 0.061(2) 0.081(2) 0.0339(16) 0.0353(16) 0.0112(16)
Ni1 0.0244(2) 0.0295(2) 0.02760(18) 0.0011(2) 0.00920(14) -0.0003(2)
O6 0.0215(11) 0.0484(13) 0.0429(11) 0.0119(17) 0.0135(9) 0.0028(16)
O7 0.0235(10) 0.0367(14) 0.0377(11) -0.0066(14) 0.0136(9) 0.0013(15)
O8 0.0277(13) 0.061(2) 0.0315(12) 0.0120(11) 0.0083(11) -0.0032(12)
O9 0.0462(16) 0.0351(14) 0.0413(15) -0.0012(12) 0.0187(13) 0.0022(12)
O10 0.0404(15) 0.0356(13) 0.0283(12) 0.0014(9) 0.0073(11) -0.0010(12)
O11 0.0569(18) 0.0310(14) 0.0358(13) -0.0034(12) 0.0172(13) -0.0077(13)
N1 0.047(2) 0.044(2) 0.0321(18) 0.0005(15) 0.0052(15) -0.0078(17)
O12 0.065(2) 0.0512(19) 0.0607(18) 0.0054(15) 0.0166(15) 0.0077(16)
O13 0.121(3) 0.065(2) 0.0413(17) -0.0037(15) 0.0300(19) 0.006(2)
O14 0.179(4) 0.075(2) 0.043(2) -0.0044(17) 0.044(2) -0.056(3)
N2 0.059(2) 0.0324(17) 0.0454(19) -0.0018(15) 0.0160(17) -0.0030(17)
O15 0.0646(19) 0.0453(15) 0.0393(15) 0.0053(12) 0.0219(14) 0.0034(14)
O16 0.091(2) 0.0446(16) 0.0457(15) -0.0015(12) 0.0375(16) -0.0207(16)
O17 0.105(3) 0.056(2) 0.055(2) -0.0010(16) 0.005(2) -0.041(2)
O18 0.107(5) 0.070(3) 0.041(2) -0.014(2) 0.023(3) -0.020(3)
O18' 0.107(5) 0.070(3) 0.041(2) -0.014(2) 0.023(3) -0.020(3)

loop_
_atom_type_symbol
_atom_type_description
_atom_type_scat_dispersion_real
_atom_type_scat_dispersion_imag
_atom_type_scat_source
C C 0.0033 0.0016 'International Tables Vol C Tables 4.2.6.8 and 6.1.1.4'
H H 0.0000 0.0000 'International Tables Vol C Tables 4.2.6.8 and 6.1.1.4'
N N 0.0061 0.0033 'International Tables Vol C Tables 4.2.6.8 and 6.1.1.4'
O O 0.0106 0.0060 'International Tables Vol C Tables 4.2.6.8 and 6.1.1.4'
Ni Ni 0.3393 1.1124 'International Tables Vol C Tables 4.2.6.8 and 6.1.1.4'

loop_
_geom_angle_atom_site_label_1
_geom_angle_atom_site_label_2
_geom_angle_atom_site_label_3
_geom_angle
_geom_angle_site_symmetry_1
_geom_angle_site_symmetry_3
_geom_angle_publ_flag
O1 C1 C2 108.8(4) . . no
O1 C1 H1A 109.9 . . no
C2 C1 H1A 109.9 . . no
O1 C1 H1B 109.9 . . no
C2 C1 H1B 109.9 . . no
H1A C1 H1B 108.3 . . no
O2 C2 C1 109.5(4) . . no
O2 C2 H2A 109.8 . . no
C1 C2 H2A 109.8 . . no
O2 C2 H2B 109.8 . . no
C1 C2 H2B 109.8 . . no
H2A C2 H2B 108.2 . . no
O2 C3 C4 111.9(4) . . no
O2 C3 H3A 109.2 . . no
C4 C3 H3A 109.2 . . no
O2 C3 H3B 109.2 . . no
C4 C3 H3B 109.2 . . no
H3A C3 H3B 107.9 . . no
O3 C4 C3 108.5(4) . . no
O3 C4 H4A 110.0 . . no
C3 C4 H4A 110.0 . . no
O3 C4 H4B 110.0 . . no
C3 C4 H4B 110.0 . . no
H4A C4 H4B 108.4 . . no
O3 C5 C6 108.8(4) . . no
O3 C5 H5A 109.9 . . no
C6 C5 H5A 109.9 . . no
O3 C5 H5B 109.9 . . no
C6 C5 H5B 109.9 . . no
H5A C5 H5B 108.3 . . no
O4 C6 C5 109.4(4) . . no
O4 C6 H6A 109.8 . . no
C5 C6 H6A 109.8 . . no
O4 C6 H6B 109.8 . . no
C5 C6 H6B 109.8 . . no
H6A C6 H6B 108.2 . . no
O4 C7 C8 107.5(4) . . no
O4 C7 H7A 110.2 . . no
C8 C7 H7A 110.2 . . no
O4 C7 H7B 110.2 . . no
C8 C7 H7B 110.2 . . no
H7A C7 H7B 108.5 . . no
O5 C8 C7 107.7(4) . . no
O5 C8 H8A 110.2 . . no
C7 C8 H8A 110.2 . . no
O5 C8 H8B 110.2 . . no
C7 C8 H8B 110.2 . . no
H8A C8 H8B 108.5 . . no
O5 C9 C10 107.5(4) . . no
O5 C9 H9A 110.2 . . no
C10 C9 H9A 110.2 . . no
O5 C9 H9B 110.2 . . no
C10 C9 H9B 110.2 . . no
H9A C9 H9B 108.5 . . no
O1 C10 C9 107.9(4) . . no
O1 C10 H10A 110.1 . . no
C9 C10 H10A 110.1 . . no
O1 C10 H10B 110.1 . . no
C9 C10 H10B 110.1 . . no
H10A C10 H10B 108.4 . . no
C10 O1 C1 114.3(4) . . no
C2 O2 C3 113.5(4) . . no
C4 O3 C5 113.0(4) . . no
C7 O4 C6 116.0(5) . . no
C8 O5 C9 115.2(4) . . no
O7 Ni1 O6 174.82(13) . . no
O7 Ni1 O11 90.33(11) . . no
O6 Ni1 O11 93.25(13) . . no
O7 Ni1 O8 89.37(9) . . no
O6 Ni1 O8 86.90(9) . . no
O11 Ni1 O8 90.02(10) . . no
O7 Ni1 O10 92.52(10) . . no
O6 Ni1 O10 91.33(9) . . no
O11 Ni1 O10 88.20(11) . . no
O8 Ni1 O10 177.41(11) . . no
O7 Ni1 O9 86.04(11) . . no
O6 Ni1 O9 90.67(12) . . no
O11 Ni1 O9 174.24(12) . . no
O8 Ni1 O9 94.41(10) . . no
O10 Ni1 O9 87.49(10) . . no
Ni1 O6 H6C 125(3) . . no
Ni1 O6 H6D 128(3) . . no
H6C O6 H6D 105.2(16) . . no
Ni1 O7 H7C 115(2) . . no
Ni1 O7 H7D 121(3) . . no
H7C O7 H7D 105.6(16) . . no
Ni1 O8 H8C 118(3) . . no
Ni1 O8 H8D 118(3) . . no
H8C O8 H8D 105.8(16) . . no
Ni1 O9 H9C 109(3) . . no
Ni1 O9 H9D 117(3) . . no
H9C O9 H9D 106.8(17) . . no
Ni1 O10 H10C 121(3) . . no
Ni1 O10 H10D 117(3) . . no
H10C O10 H10D 103.3(15) . . no
Ni1 O11 H11C 115(3) . . no
Ni1 O11 H11D 127(3) . . no
H11C O11 H11D 105.5(16) . . no
O14 N1 O12 120.2(3) . . no
O14 N1 O13 122.6(4) . . no
O12 N1 O13 117.2(3) . . no
O16 N2 O17 119.2(3) . . no
O16 N2 O15 120.1(3) . . no
O17 N2 O15 120.8(3) . . no
H18C O18 H18D 105.0(15) . . no
H18C O18' H18D 70(3) . . no

loop_
_geom_bond_atom_site_label_1
_geom_bond_atom_site_label_2
_geom_bond_distance
_geom_bond_site_symmetry_2
_geom_bond_publ_flag
C1 O1 1.443(6) . no
C1 C2 1.461(8) . no
C1 H1A 0.9800 . no
C1 H1B 0.9800 . no
C2 O2 1.403(6) . no
C2 H2A 0.9800 . no
C2 H2B 0.9800 . no
C3 O2 1.442(6) . no
C3 C4 1.492(8) . no
C3 H3A 0.9800 . no
C3 H3B 0.9800 . no
C4 O3 1.399(6) . no
C4 H4A 0.9800 . no
C4 H4B 0.9800 . no
C5 O3 1.431(7) . no
C5 C6 1.452(8) . no
C5 H5A 0.9800 . no
C5 H5B 0.9800 . no
C6 O4 1.427(7) . no
C6 H6A 0.9800 . no
C6 H6B 0.9800 . no
C7 O4 1.417(7) . no
C7 C8 1.493(9) . no
C7 H7A 0.9800 . no
C7 H7B 0.9800 . no
C8 O5 1.404(6) . no
C8 H8A 0.9800 . no
C8 H8B 0.9800 . no
C9 O5 1.445(7) . no
C9 C10 1.466(9) . no
C9 H9A 0.9800 . no
C9 H9B 0.9800 . no
C10 O1 1.412(6) . no
C10 H10A 0.9800 . no
C10 H10B 0.9800 . no
Ni1 O7 2.040(2) . no
Ni1 O6 2.041(2) . no
Ni1 O11 2.041(2) . no
Ni1 O8 2.048(2) . no
Ni1 O10 2.059(2) . no
Ni1 O9 2.062(2) . no
O6 H6C 0.818(10) . no
O6 H6D 0.814(10) . no
O7 H7C 0.814(10) . no
O7 H7D 0.819(10) . no
O8 H8C 0.817(10) . no
O8 H8D 0.816(10) . no
O9 H9C 0.814(10) . no
O9 H9D 0.816(10) . no
O10 H10C 0.826(10) . no
O10 H10D 0.828(10) . no
O11 H11C 0.817(10) . no
O11 H11D 0.822(10) . no
N1 O14 1.208(4) . no
N1 O12 1.232(4) . no
N1 O13 1.246(4) . no
N2 O16 1.234(4) . no
N2 O17 1.244(4) . no
N2 O15 1.245(4) . no
O18 H18C 0.821(7) . no
O18 H18D 0.820(7) . no
O18' H18C 0.91(7) . no
O18' H18D 1.30(5) . no

loop_
_geom_hbond_atom_site_label_D
_geom_hbond_atom_site_label_H
_geom_hbond_atom_site_label_A
_geom_hbond_distance_DH
_geom_hbond_distance_HA
_geom_hbond_distance_DA
_geom_hbond_angle_DHA
_geom_hbond_site_symmetry_A
O6 H6C O3 0.818(10) 2.006(11) 2.820(4) 173(4) .
O6 H6D O5 0.814(10) 1.950(16) 2.735(4) 162(4) .
O7 H7C O4 0.814(10) 1.978(13) 2.781(4) 169(3) 1_655
O7 H7D O1 0.819(10) 1.973(17) 2.754(4) 159(4) 1_655
O8 H8C O2 0.817(10) 2.026(11) 2.840(4) 174(4) .
O8 H8D O13 0.816(10) 2.100(15) 2.896(4) 165(3) 1_554
O9 H9C O16 0.814(10) 1.951(16) 2.742(4) 164(4) 2_656
O9 H9D O14 0.816(10) 2.076(18) 2.838(4) 155(4) .
O10 H10C O12 0.826(10) 1.964(16) 2.761(4) 162(3) .
O10 H10D O17 0.828(10) 1.931(14) 2.747(4) 168(3) .
O11 H11C O15 0.817(10) 1.965(11) 2.781(3) 177(4) .
O11 H11D O18 0.822(10) 1.877(12) 2.696(5) 174(4) .

loop_
_geom_torsion_atom_site_label_1
_geom_torsion_atom_site_label_2
_geom_torsion_atom_site_label_3
_geom_torsion_atom_site_label_4
_geom_torsion
_geom_torsion_site_symmetry_1
_geom_torsion_site_symmetry_2
_geom_torsion_site_symmetry_3
_geom_torsion_site_symmetry_4
_geom_torsion_publ_flag
O1 C1 C2 O2 78.1(4) . . . . no
O2 C3 C4 O3 57.6(6) . . . . no
O3 C5 C6 O4 -72.0(5) . . . . no
O4 C7 C8 O5 67.5(4) . . . . no
O5 C9 C10 O1 -63.2(6) . . . . no
C9 C10 O1 C1 179.0(4) . . . . no
C2 C1 O1 C10 -164.9(4) . . . . no
C1 C2 O2 C3 -167.9(4) . . . . no
C4 C3 O2 C2 79.6(5) . . . . no
C3 C4 O3 C5 172.0(4) . . . . no
C6 C5 O3 C4 164.9(4) . . . . no
C8 C7 O4 C6 -166.1(4) . . . . no
C5 C6 O4 C7 163.4(4) . . . . no
C7 C8 O5 C9 -162.4(4) . . . . no
C10 C9 O5 C8 166.3(5) . . . . no
